data_2218779
loop_
_publ_author_name
'Kuhlmann, Matthias'
'Baumgartner, Thomas'
'Parvez, Masood'

_publ_section_title
;
 A new polymorph of dimesitylborinic acid
;
_journal_coeditor_code OM2237
_journal_issue 7
_journal_name_full 'Acta Crystallographica Section E'
_journal_page_first o1185
_journal_paper_doi 10.1107/S1600536808015638
_journal_volume 64
_journal_year 2008
_chemical_formula_iupac 'C18 H23 B O'
_chemical_formula_moiety 'C18 H23 B O'
_chemical_formula_sum 'C18 H23 B O'
_chemical_formula_weight 266.17
_chemical_name_common
;
dimesitylborinic acid
;
_chemical_name_systematic
;
hydroxydimesitylborane
;
_space_group_IT_number 14
_symmetry_cell_setting monoclinic
_symmetry_space_group_name_Hall '-P 2ybc'
_symmetry_space_group_name_H-M 'P 1 21/c 1'
_atom_sites_solution_hydrogens geom
_atom_sites_solution_primary direct
_atom_sites_solution_secondary difmap
_cell_angle_alpha 90.00
_cell_angle_beta 97.800(16)
_cell_angle_gamma 90.00
_cell_formula_units_Z 4
_cell_length_a 8.942(4)
_cell_length_b 8.801(2)
_cell_length_c 19.947(8)
_cell_measurement_reflns_used 6119
_cell_measurement_temperature 173(2)
_cell_measurement_theta_max 27.5
_cell_measurement_theta_min 3.3
_cell_volume 1555.3(10)
_computing_cell_refinement 'DENZO (Otwinowski & Minor, 1997)'
_computing_data_collection 'COLLECT (Hooft, 1998)'
_computing_data_reduction 'SCALEPACK (Otwinowski & Minor, 1997)'
_computing_molecular_graphics 'ORTEP-3 for Windows (Farrugia, 1997)'
_computing_publication_material 'SHELXL97 (Sheldrick, 2008)'
_computing_structure_refinement 'SHELXL97 (Sheldrick, 2008)'
_computing_structure_solution 'SHELXS97 (Sheldrick, 2008)'
_diffrn_ambient_temperature 173(2)
_diffrn_measured_fraction_theta_full 0.989
_diffrn_measured_fraction_theta_max 0.989
_diffrn_measurement_device_type 'Nonius KappaCCD'
_diffrn_measurement_method '\w and \f'
_diffrn_radiation_monochromator graphite
_diffrn_radiation_source 'fine-focus sealed tube'
_diffrn_radiation_type MoK\a
_diffrn_radiation_wavelength 0.71073
_diffrn_reflns_av_R_equivalents 0.023
_diffrn_reflns_av_sigmaI/netI 0.036
_diffrn_reflns_limit_h_max 11
_diffrn_reflns_limit_h_min -11
_diffrn_reflns_limit_k_max 11
_diffrn_reflns_limit_k_min -11
_diffrn_reflns_limit_l_max 25
_diffrn_reflns_limit_l_min -25
_diffrn_reflns_number 6119
_diffrn_reflns_theta_full 27.5
_diffrn_reflns_theta_max 27.5
_diffrn_reflns_theta_min 3.3
_diffrn_standards_number 0
_exptl_absorpt_coefficient_mu 0.067
_exptl_absorpt_correction_T_max 0.992
_exptl_absorpt_correction_T_min 0.979
_exptl_absorpt_correction_type multi-scan
_exptl_absorpt_process_details '(SORTAV; Blessing, 1997)'
_exptl_crystal_colour yellow
_exptl_crystal_density_diffrn 1.137
_exptl_crystal_density_method 'not measured'
_exptl_crystal_description block
_exptl_crystal_F_000 576
_exptl_crystal_size_max 0.32
_exptl_crystal_size_mid 0.24
_exptl_crystal_size_min 0.12
_refine_diff_density_max 0.26
_refine_diff_density_min -0.19
_refine_ls_extinction_method none
_refine_ls_goodness_of_fit_ref 0.91
_refine_ls_hydrogen_treatment mixed
_refine_ls_matrix_type full
_refine_ls_number_parameters 188
_refine_ls_number_reflns 3542
_refine_ls_number_restraints 0
_refine_ls_restrained_S_all 0.91
_refine_ls_R_factor_all 0.065
_refine_ls_R_factor_gt 0.047
_refine_ls_shift/su_max 0.000
_refine_ls_shift/su_mean 0.000
_refine_ls_structure_factor_coef Fsqd
_refine_ls_weighting_details 'calc w=1/[\s^2^(Fo^2^)+(0.072P)^2^+0.71P] where P=(Fo^2^+2Fc^2^)/3'
_refine_ls_weighting_scheme calc
_refine_ls_wR_factor_gt 0.119
_refine_ls_wR_factor_ref 0.134
_reflns_number_gt 2728
_reflns_number_total 3542
_reflns_threshold_expression I>2\s(I)
_cod_data_source_file om2237.cif
_cod_data_source_block I
_cod_original_sg_symbol_H-M 'P 21/c'
_cod_database_code 2218779
_cod_database_fobs_code 2218779

loop_
_symmetry_equiv_pos_as_xyz
'x, y, z'
'-x, y+1/2, -z+1/2'
'-x, -y, -z'
'x, -y-1/2, z-1/2'

loop_
_atom_site_type_symbol
_atom_site_label
_atom_site_fract_x
_atom_site_fract_y
_atom_site_fract_z
_atom_site_U_iso_or_equiv
_atom_site_adp_type
_atom_site_calc_flag
_atom_site_refinement_flags
_atom_site_occupancy
O O1 0.11790(13) -0.31566(13) -0.00945(5) 0.0401(3) Uani d . 1
H H1 0.076(2) -0.251(2) -0.0366(10) 0.048 Uiso d . 1
B B1 0.08930(17) -0.28800(17) 0.05445(8) 0.0269(3) Uani d . 1
C C2 0.17055(15) -0.39649(14) 0.11108(6) 0.0255(3) Uani d . 1
C C3 0.32785(15) -0.42311(15) 0.11607(7) 0.0278(3) Uani d . 1
C C4 0.39909(15) -0.51699(15) 0.16679(7) 0.0309(3) Uani d . 1
H H4 0.5049 -0.5324 0.1698 0.037 Uiso calc R 1
C C5 0.32018(16) -0.58890(15) 0.21314(7) 0.0316(3) Uani d . 1
C C6 0.16562(16) -0.56426(15) 0.20763(7) 0.0310(3) Uani d . 1
H H6 0.1095 -0.6138 0.2384 0.037 Uiso calc R 1
C C7 0.09009(15) -0.46888(15) 0.15823(7) 0.0276(3) Uani d . 1
C C8 0.42383(17) -0.35135(18) 0.06779(8) 0.0374(4) Uani d . 1
H H8A 0.5308 -0.3633 0.0857 0.045 Uiso calc R 1
H H8B 0.3995 -0.2430 0.0628 0.045 Uiso calc R 1
H H8C 0.4034 -0.4013 0.0236 0.045 Uiso calc R 1
C C9 0.3997(2) -0.68880(19) 0.26809(8) 0.0446(4) Uani d . 1
H H9A 0.5077 -0.6926 0.2641 0.067 Uiso calc PR 0.50
H H9B 0.3574 -0.7916 0.2636 0.067 Uiso calc PR 0.50
H H9C 0.3858 -0.6472 0.3124 0.067 Uiso calc PR 0.50
H H9D 0.3262 -0.7283 0.2960 0.067 Uiso calc PR 0.50
H H9E 0.4765 -0.6294 0.2965 0.067 Uiso calc PR 0.50
H H9F 0.4481 -0.7737 0.2476 0.067 Uiso calc PR 0.50
C C10 -0.07788(16) -0.44837(18) 0.15670(8) 0.0364(3) Uani d . 1
H H10A -0.1137 -0.5144 0.1907 0.044 Uiso calc R 1
H H10B -0.1295 -0.4752 0.1117 0.044 Uiso calc R 1
H H10C -0.0995 -0.3422 0.1666 0.044 Uiso calc R 1
C C11 -0.02005(15) -0.15448(14) 0.06966(7) 0.0265(3) Uani d . 1
C C12 -0.17091(15) -0.15062(15) 0.03816(7) 0.0286(3) Uani d . 1
C C13 -0.27017(16) -0.04211(16) 0.05784(7) 0.0320(3) Uani d . 1
H H13 -0.3721 -0.0420 0.0369 0.038 Uiso calc R 1
C C14 -0.22404(17) 0.06574(16) 0.10723(7) 0.0337(3) Uani d . 1
C C15 -0.07360(17) 0.06623(15) 0.13554(7) 0.0330(3) Uani d . 1
H H15 -0.0392 0.1424 0.1677 0.040 Uiso calc R 1
C C16 0.02899(16) -0.04183(15) 0.11824(7) 0.0292(3) Uani d . 1
C C17 -0.23031(17) -0.26522(18) -0.01535(8) 0.0367(3) Uani d . 1
H H17A -0.3408 -0.2611 -0.0228 0.044 Uiso calc R 1
H H17B -0.1976 -0.3674 -0.0002 0.044 Uiso calc R 1
H H17C -0.1910 -0.2415 -0.0577 0.044 Uiso calc R 1
C C18 -0.3345(2) 0.17870(19) 0.12935(10) 0.0471(4) Uani d . 1
H H18A -0.4347 0.1610 0.1040 0.071 Uiso calc PR 0.50
H H18B -0.3013 0.2821 0.1206 0.071 Uiso calc PR 0.50
H H18C -0.3392 0.1664 0.1778 0.071 Uiso calc PR 0.50
H H18D -0.2821 0.2453 0.1643 0.071 Uiso calc PR 0.50
H H18E -0.4155 0.1242 0.1477 0.071 Uiso calc PR 0.50
H H18F -0.3776 0.2399 0.0904 0.071 Uiso calc PR 0.50
C C19 0.18953(18) -0.03689(18) 0.15248(8) 0.0405(4) Uani d . 1
H H19A 0.2080 0.0600 0.1763 0.049 Uiso calc R 1
H H19B 0.2584 -0.0468 0.1185 0.049 Uiso calc R 1
H H19C 0.2068 -0.1207 0.1850 0.049 Uiso calc R 1

loop_
_atom_site_aniso_label
_atom_site_aniso_U_11
_atom_site_aniso_U_22
_atom_site_aniso_U_33
_atom_site_aniso_U_12
_atom_site_aniso_U_13
_atom_site_aniso_U_23
O1 0.0500(7) 0.0443(6) 0.0276(5) 0.0133(5) 0.0115(5) 0.0046(4)
B1 0.0270(7) 0.0273(7) 0.0274(8) -0.0023(6) 0.0068(6) -0.0004(6)
C2 0.0284(7) 0.0225(6) 0.0259(6) 0.0005(5) 0.0056(5) -0.0035(5)
C3 0.0298(7) 0.0247(6) 0.0298(7) -0.0015(5) 0.0066(5) -0.0061(5)
C4 0.0276(7) 0.0282(7) 0.0359(8) 0.0022(5) 0.0012(6) -0.0078(5)
C5 0.0378(8) 0.0267(7) 0.0286(7) 0.0017(6) -0.0012(6) -0.0035(5)
C6 0.0381(8) 0.0282(7) 0.0270(7) -0.0007(6) 0.0059(6) 0.0002(5)
C7 0.0309(7) 0.0264(6) 0.0260(6) 0.0010(5) 0.0060(5) -0.0030(5)
C8 0.0321(7) 0.0411(8) 0.0409(8) -0.0018(6) 0.0119(6) -0.0009(6)
C9 0.0470(9) 0.0417(9) 0.0418(9) 0.0063(7) -0.0054(7) 0.0067(7)
C10 0.0331(8) 0.0413(8) 0.0368(8) 0.0021(6) 0.0124(6) 0.0079(6)
C11 0.0302(7) 0.0247(6) 0.0251(6) 0.0009(5) 0.0055(5) 0.0032(5)
C12 0.0308(7) 0.0260(6) 0.0290(7) -0.0008(5) 0.0042(5) 0.0032(5)
C13 0.0289(7) 0.0315(7) 0.0358(8) 0.0019(5) 0.0048(6) 0.0051(6)
C14 0.0380(8) 0.0271(7) 0.0380(8) 0.0059(6) 0.0122(6) 0.0043(6)
C15 0.0431(8) 0.0249(7) 0.0313(7) 0.0009(6) 0.0057(6) -0.0032(5)
C16 0.0341(7) 0.0255(6) 0.0278(7) 0.0004(5) 0.0032(6) 0.0029(5)
C17 0.0350(8) 0.0383(8) 0.0360(8) -0.0045(6) 0.0012(6) -0.0047(6)
C18 0.0457(9) 0.0391(9) 0.0590(11) 0.0129(7) 0.0168(8) -0.0020(7)
C19 0.0391(8) 0.0373(8) 0.0424(8) 0.0021(6) -0.0044(7) -0.0085(7)

loop_
_atom_type_symbol
_atom_type_description
_atom_type_scat_dispersion_real
_atom_type_scat_dispersion_imag
_atom_type_scat_source
C C 0.0033 0.0016 'International Tables Vol C Tables 4.2.6.8 and 6.1.1.4'
H H 0.0000 0.0000 'International Tables Vol C Tables 4.2.6.8 and 6.1.1.4'
O O 0.0106 0.0060 'International Tables Vol C Tables 4.2.6.8 and 6.1.1.4'
B B 0.0013 0.0007 'International Tables Vol C Tables 4.2.6.8 and 6.1.1.4'

loop_
_geom_angle_atom_site_label_1
_geom_angle_atom_site_label_2
_geom_angle_atom_site_label_3
_geom_angle
B1 O1 H1 111.0(13)
O1 B1 C2 115.90(12)
O1 B1 C11 120.89(12)
C2 B1 C11 123.21(12)
C7 C2 C3 118.02(12)
C7 C2 B1 121.54(12)
C3 C2 B1 120.43(12)
C4 C3 C2 120.10(12)
C4 C3 C8 117.87(13)
C2 C3 C8 122.03(13)
C5 C4 C3 122.04(13)
C5 C4 H4 119.0
C3 C4 H4 119.0
C6 C5 C4 117.78(13)
C6 C5 C9 121.02(13)
C4 C5 C9 121.20(14)
C5 C6 C7 122.04(13)
C5 C6 H6 119.0
C7 C6 H6 119.0
C6 C7 C2 120.00(13)
C6 C7 C10 118.09(12)
C2 C7 C10 121.91(12)
C3 C8 H8A 109.5
C3 C8 H8B 109.5
H8A C8 H8B 109.5
C3 C8 H8C 109.5
H8A C8 H8C 109.5
H8B C8 H8C 109.5
C5 C9 H9A 109.5
C5 C9 H9B 109.5
H9A C9 H9B 109.5
C5 C9 H9C 109.5
H9A C9 H9C 109.5
H9B C9 H9C 109.5
C5 C9 H9D 109.5
H9A C9 H9D 141.1
H9B C9 H9D 56.3
H9C C9 H9D 56.3
C5 C9 H9E 109.5
H9A C9 H9E 56.3
H9B C9 H9E 141.1
H9C C9 H9E 56.3
H9D C9 H9E 109.5
C5 C9 H9F 109.5
H9A C9 H9F 56.3
H9B C9 H9F 56.3
H9C C9 H9F 141.1
H9D C9 H9F 109.5
H9E C9 H9F 109.5
C7 C10 H10A 109.5
C7 C10 H10B 109.5
H10A C10 H10B 109.5
C7 C10 H10C 109.5
H10A C10 H10C 109.5
H10B C10 H10C 109.5
C12 C11 C16 118.54(12)
C12 C11 B1 120.73(12)
C16 C11 B1 120.62(12)
C13 C12 C11 119.86(13)
C13 C12 C17 118.63(13)
C11 C12 C17 121.47(12)
C14 C13 C12 121.86(13)
C14 C13 H13 119.1
C12 C13 H13 119.1
C15 C14 C13 117.97(13)
C15 C14 C18 121.08(14)
C13 C14 C18 120.95(14)
C14 C15 C16 122.05(13)
C14 C15 H15 119.0
C16 C15 H15 119.0
C15 C16 C11 119.59(13)
C15 C16 C19 119.10(13)
C11 C16 C19 121.30(12)
C12 C17 H17A 109.5
C12 C17 H17B 109.5
H17A C17 H17B 109.5
C12 C17 H17C 109.5
H17A C17 H17C 109.5
H17B C17 H17C 109.5
C14 C18 H18A 109.5
C14 C18 H18B 109.5
H18A C18 H18B 109.5
C14 C18 H18C 109.5
H18A C18 H18C 109.5
H18B C18 H18C 109.5
C14 C18 H18D 109.5
H18A C18 H18D 141.1
H18B C18 H18D 56.3
H18C C18 H18D 56.3
C14 C18 H18E 109.5
H18A C18 H18E 56.3
H18B C18 H18E 141.1
H18C C18 H18E 56.3
H18D C18 H18E 109.5
C14 C18 H18F 109.5
H18A C18 H18F 56.3
H18B C18 H18F 56.3
H18C C18 H18F 141.1
H18D C18 H18F 109.5
H18E C18 H18F 109.5
C16 C19 H19A 109.5
C16 C19 H19B 109.5
H19A C19 H19B 109.5
C16 C19 H19C 109.5
H19A C19 H19C 109.5
H19B C19 H19C 109.5

loop_
_geom_bond_atom_site_label_1
_geom_bond_atom_site_label_2
_geom_bond_distance
O1 B1 1.3556(19)
O1 H1 0.84(2)
B1 C2 1.579(2)
B1 C11 1.584(2)
C2 C7 1.4113(19)
C2 C3 1.4161(19)
C3 C4 1.3918(19)
C3 C8 1.512(2)
C4 C5 1.389(2)
C4 H4 0.9500
C5 C6 1.388(2)
C5 C9 1.506(2)
C6 C7 1.3968(19)
C6 H6 0.9500
C7 C10 1.509(2)
C8 H8A 0.9800
C8 H8B 0.9800
C8 H8C 0.9800
C9 H9A 0.9800
C9 H9B 0.9800
C9 H9C 0.9800
C9 H9D 0.9800
C9 H9E 0.9800
C9 H9F 0.9800
C10 H10A 0.9800
C10 H10B 0.9800
C10 H10C 0.9800
C11 C12 1.409(2)
C11 C16 1.4139(19)
C12 C13 1.3958(19)
C12 C17 1.512(2)
C13 C14 1.390(2)
C13 H13 0.9500
C14 C15 1.386(2)
C14 C18 1.509(2)
C15 C16 1.397(2)
C15 H15 0.9500
C16 C19 1.504(2)
C17 H17A 0.9800
C17 H17B 0.9800
C17 H17C 0.9800
C18 H18A 0.9800
C18 H18B 0.9800
C18 H18C 0.9800
C18 H18D 0.9800
C18 H18E 0.9800
C18 H18F 0.9800
C19 H19A 0.9800
C19 H19B 0.9800
C19 H19C 0.9800

loop_
_geom_hbond_atom_site_label_D
_geom_hbond_atom_site_label_H
_geom_hbond_atom_site_label_A
_geom_hbond_site_symmetry_A
_geom_hbond_distance_DH
_geom_hbond_distance_HA
_geom_hbond_distance_DA
_geom_hbond_angle_DHA
O1 H1 Cg 3_555 0.84(2) 2.83(2) 3.523(2) 141(2)

loop_
_geom_torsion_atom_site_label_1
_geom_torsion_atom_site_label_2
_geom_torsion_atom_site_label_3
_geom_torsion_atom_site_label_4
_geom_torsion
O1 B1 C2 C7 -130.25(14)
C11 B1 C2 C7 49.51(18)
O1 B1 C2 C3 50.12(18)
C11 B1 C2 C3 -130.12(14)
C7 C2 C3 C4 -0.66(18)
B1 C2 C3 C4 178.98(12)
C7 C2 C3 C8 179.76(12)
B1 C2 C3 C8 -0.60(19)
C2 C3 C4 C5 0.9(2)
C8 C3 C4 C5 -179.46(13)
C3 C4 C5 C6 -0.1(2)
C3 C4 C5 C9 -179.37(13)
C4 C5 C6 C7 -1.0(2)
C9 C5 C6 C7 178.25(13)
C5 C6 C7 C2 1.3(2)
C5 C6 C7 C10 -179.50(13)
C3 C2 C7 C6 -0.42(18)
B1 C2 C7 C6 179.94(12)
C3 C2 C7 C10 -179.59(12)
B1 C2 C7 C10 0.77(19)
O1 B1 C11 C12 58.47(18)
C2 B1 C11 C12 -121.28(14)
O1 B1 C11 C16 -125.45(15)
C2 B1 C11 C16 54.80(18)
C16 C11 C12 C13 -3.41(19)
B1 C11 C12 C13 172.75(12)
C16 C11 C12 C17 178.63(13)
B1 C11 C12 C17 -5.21(19)
C11 C12 C13 C14 1.3(2)
C17 C12 C13 C14 179.29(13)
C12 C13 C14 C15 2.0(2)
C12 C13 C14 C18 -177.96(14)
C13 C14 C15 C16 -3.1(2)
C18 C14 C15 C16 176.82(14)
C14 C15 C16 C11 1.0(2)
C14 C15 C16 C19 -178.29(14)
C12 C11 C16 C15 2.32(19)
B1 C11 C16 C15 -173.84(12)
C12 C11 C16 C19 -178.42(13)
B1 C11 C16 C19 5.4(2)
